data_7239576
loop_
_publ_author_name
'Connell, Arthur'
'Holliman, Peter J.'
'Davies, Matthew L.'
'Gwenin, Christopher D.'
'Weiss, Sophie'
'Pitak, Mateusz B.'
'Horton, Peter N.'
'Coles, Simon J.'
'Cooke, Graeme'

_publ_section_title
;
 A study of dye anchoring points in half-squarylium dyes for
 dye-sensitized solar cells
;
_journal_issue 11
_journal_name_full 'J. Mater. Chem. A'
_journal_page_first 4055
_journal_paper_doi 10.1039/C3TA15278B
_journal_volume 2
_journal_year 2014
_chemical_formula_moiety 'C18 H20 N O2, I'
_chemical_formula_sum 'C18 H20 I N O2'
_chemical_formula_weight 409.25
_space_group_crystal_system orthorhombic
_space_group_IT_number 61
_space_group_name_Hall '-P 2ac 2ab'
_space_group_name_H-M_alt 'P b c a'
_atom_sites_solution_hydrogens geom
_audit_creation_method SHELXL-2013
_cell_angle_alpha 90
_cell_angle_beta 90
_cell_angle_gamma 90
_cell_formula_units_Z 8
_cell_length_a 7.530(2)
_cell_length_b 13.635(3)
_cell_length_c 34.164(8)
_cell_measurement_reflns_used 12464
_cell_measurement_temperature 100(2)
_cell_measurement_theta_max 34.6
_cell_measurement_theta_min 2.3
_cell_volume 3507.7(15)
_computing_cell_refinement 'CrystalClear-SM Expert 2.0 r11 (Rigaku, 2011)'
_computing_data_collection 'CrystalClear-SM Expert 2.0 r11 (Rigaku, 2011)'
_computing_data_reduction 'CrystalClear-SM Expert 2.0 r11 (Rigaku, 2011)'
_computing_structure_refinement 'SHELXL-2013 (Sheldrick, 2013)'
_computing_structure_solution 'SHELXL-97 (Sheldrick, 2008)'
_diffrn_ambient_temperature 100(2)
_diffrn_detector CCD
_diffrn_detector_area_resol_mean 28.5714
_diffrn_measured_fraction_theta_full 0.991
_diffrn_measured_fraction_theta_max 0.993
_diffrn_measurement_device
;
AFC12 (Right): Kappa 3 circle
;
_diffrn_measurement_device_type
;
Rigaku Saturn724+ (2x2 bin mode)
;
_diffrn_measurement_method 'profile data from \w-scans'
_diffrn_measurement_specimen_support MiTeGen
_diffrn_radiation_monochromator Confocal
_diffrn_radiation_type 'Mo K\a'
_diffrn_radiation_wavelength 0.71075
_diffrn_reflns_av_R_equivalents 0.0666
_diffrn_reflns_av_unetI/netI 0.0572
_diffrn_reflns_Laue_measured_fraction_full 0.991
_diffrn_reflns_Laue_measured_fraction_max 0.993
_diffrn_reflns_limit_h_max 7
_diffrn_reflns_limit_h_min -9
_diffrn_reflns_limit_k_max 13
_diffrn_reflns_limit_k_min -17
_diffrn_reflns_limit_l_max 39
_diffrn_reflns_limit_l_min -44
_diffrn_reflns_number 21886
_diffrn_reflns_point_group_measured_fraction_full 0.991
_diffrn_reflns_point_group_measured_fraction_max 0.993
_diffrn_reflns_theta_full 25.242
_diffrn_reflns_theta_max 27.482
_diffrn_reflns_theta_min 2.956
_diffrn_source 'Rotating Anode'
_diffrn_source_current 55.0
_diffrn_source_power 2.5
_diffrn_source_voltage 45.0
_exptl_absorpt_coefficient_mu 1.832
_exptl_absorpt_correction_T_max 1.000
_exptl_absorpt_correction_T_min 0.698
_exptl_absorpt_correction_type multi-scan
_exptl_absorpt_process_details 'CrystalClear-SM Expert 2.0 r7 (Rigaku, 2011)'
_exptl_crystal_colour Colourless
_exptl_crystal_density_diffrn 1.550
_exptl_crystal_description Platelet
_exptl_crystal_F_000 1632
_exptl_crystal_size_max 0.200
_exptl_crystal_size_mid 0.150
_exptl_crystal_size_min 0.010
_refine_diff_density_max 0.908
_refine_diff_density_min -0.631
_refine_diff_density_rms 0.113
_refine_ls_extinction_method none
_refine_ls_goodness_of_fit_ref 1.233
_refine_ls_hydrogen_treatment constr
_refine_ls_matrix_type full
_refine_ls_number_parameters 203
_refine_ls_number_reflns 3992
_refine_ls_number_restraints 0
_refine_ls_restrained_S_all 1.233
_refine_ls_R_factor_all 0.0717
_refine_ls_R_factor_gt 0.0595
_refine_ls_shift/su_max 0.001
_refine_ls_shift/su_mean 0.000
_refine_ls_structure_factor_coef Fsqd
_refine_ls_weighting_details 'w=1/[\s^2^(Fo^2^)+(0.0081P)^2^+10.2099P] where P=(Fo^2^+2Fc^2^)/3'
_refine_ls_weighting_scheme calc
_refine_ls_wR_factor_gt 0.0856
_refine_ls_wR_factor_ref 0.0896
_reflns_Friedel_coverage 0.000
_reflns_number_gt 3503
_reflns_number_total 3992
_reflns_threshold_expression 'I > 2\s(I)'
_cod_data_source_file c3ta15278b.txt
_cod_data_source_block 9
_cod_depositor_comments
;
The following automatic conversions were performed:

data item '_exptl_absorpt_correction_type' value 'Multi-scan' was
changed to 'multi-scan' in accordance with the
/home/saulius/struct/COD-crude-data/automatic-downloads/DataCite-retrospective/RSC/depositions/lib/dictionaries/cif_core.dic
dictionary named 'cif_core.dic' version 2.4.2 last updated on
2011-04-26.

Automatic conversion script
Id: cif_fix_values 6909 2019-04-08 15:41:33Z antanas 
;
_cod_original_cell_volume 3507.9(15)
_cod_database_code 7239576
_shelx_space_group_comment
;
The symmetry employed for this shelxl refinement is uniquely defined
by the following loop, which should always be used as a source of
symmetry information in preference to the above space-group names.
They are only intended as comments.
;
_shelx_estimated_absorpt_t_min 0.711
_shelx_estimated_absorpt_t_max 0.982

loop_
_space_group_symop_operation_xyz
'x, y, z'
'-x+1/2, -y, z+1/2'
'-x, y+1/2, -z+1/2'
'x+1/2, -y+1/2, -z'
'-x, -y, -z'
'x-1/2, y, -z-1/2'
'x, -y-1/2, z-1/2'
'-x-1/2, y-1/2, z'

loop_
_atom_site_label
_atom_site_type_symbol
_atom_site_fract_x
_atom_site_fract_y
_atom_site_fract_z
_atom_site_U_iso_or_equiv
_atom_site_adp_type
_atom_site_occupancy
_atom_site_site_symmetry_order
_atom_site_calc_flag
_atom_site_refinement_flags_posn
_atom_site_refinement_flags_adp
C11 C 0.5663(7) 0.4930(4) 0.17751(14) 0.0263(12) Uani 1 1 d . .
H11A H 0.5284 0.4391 0.1945 0.039 Uiso 1 1 calc R U
H11B H 0.4616 0.5253 0.1664 0.039 Uiso 1 1 calc R U
H11C H 0.6349 0.5406 0.1928 0.039 Uiso 1 1 calc R U
I1 I 0.40340(4) 0.12735(2) 0.14830(2) 0.02040(10) Uani 1 1 d . .
C1 C 0.9001(6) 0.3751(3) 0.11391(13) 0.0148(9) Uani 1 1 d . .
C1A C 0.9014(7) 0.3767(4) 0.18864(13) 0.0228(11) Uani 1 1 d . .
H1A1 H 0.8514 0.4195 0.2093 0.027 Uiso 1 1 calc R U
H1A2 H 1.0312 0.3881 0.1876 0.027 Uiso 1 1 calc R U
C2 C 1.0522(6) 0.3169(3) 0.10885(14) 0.0175(10) Uani 1 1 d . .
H2 H 1.1182 0.2928 0.1305 0.021 Uiso 1 1 calc R U
C2A C 0.8659(7) 0.2700(4) 0.19895(14) 0.0230(11) Uani 1 1 d . .
H2A1 H 0.7398 0.2543 0.1937 0.028 Uiso 1 1 calc R U
H2A2 H 0.9402 0.2270 0.1823 0.028 Uiso 1 1 calc R U
C3 C 1.0999(6) 0.2971(3) 0.07134(13) 0.0177(10) Uani 1 1 d . .
H3 H 1.1996 0.2561 0.0667 0.021 Uiso 1 1 calc R U
C3A C 0.9069(8) 0.2510(4) 0.24114(16) 0.0296(12) Uani 1 1 d . .
C4 C 1.0047(6) 0.3362(3) 0.03870(14) 0.0161(10) Uani 1 1 d . .
C6 C 0.8003(6) 0.4136(3) 0.08409(13) 0.0127(9) Uani 1 1 d . .
C7 C 0.6428(6) 0.4670(3) 0.10224(13) 0.0155(10) Uani 1 1 d . .
C8 C 0.6783(6) 0.4537(3) 0.14545(14) 0.0186(10) Uani 1 1 d . .
C9 C 0.4680(6) 0.4117(4) 0.09275(15) 0.0206(11) Uani 1 1 d . .
H9A H 0.4782 0.3433 0.1013 0.031 Uiso 1 1 calc R U
H9B H 0.4463 0.4138 0.0645 0.031 Uiso 1 1 calc R U
H9C H 0.3690 0.4432 0.1065 0.031 Uiso 1 1 calc R U
C10 C 0.6261(6) 0.5766(3) 0.09224(14) 0.0170(10) Uani 1 1 d . .
H10A H 0.5197 0.6035 0.1048 0.026 Uiso 1 1 calc R U
H10B H 0.6168 0.5845 0.0638 0.026 Uiso 1 1 calc R U
H10C H 0.7313 0.6116 0.1018 0.026 Uiso 1 1 calc R U
C12 C 1.0615(6) 0.3161(3) -0.00023(14) 0.0204(11) Uani 1 1 d . .
H12 H 1.1612 0.2747 -0.0045 0.024 Uiso 1 1 calc R U
C13 C 0.9739(6) 0.3557(3) -0.03136(14) 0.0196(10) Uani 1 1 d . .
H13 H 1.0136 0.3427 -0.0572 0.024 Uiso 1 1 calc R U
C14 C 0.8245(6) 0.4161(4) -0.02528(14) 0.0199(11) Uani 1 1 d . .
H14 H 0.7653 0.4437 -0.0472 0.024 Uiso 1 1 calc R U
C15 C 0.7630(6) 0.4359(3) 0.01132(14) 0.0172(10) Uani 1 1 d . .
H15 H 0.6610 0.4761 0.0146 0.021 Uiso 1 1 calc R U
C16 C 0.8516(6) 0.3963(3) 0.04484(13) 0.0145(10) Uani 1 1 d . .
N1 N 0.8224(5) 0.4026(3) 0.15090(11) 0.0169(8) Uani 1 1 d . .
O1A O 0.8583(6) 0.1624(3) 0.25296(11) 0.0355(10) Uani 1 1 d . .
H1A H 0.8530 0.1613 0.2775 0.053 Uiso 1 1 calc R U
O2A O 0.9839(6) 0.3103(3) 0.26173(12) 0.0470(12) Uani 1 1 d . .

loop_
_atom_site_aniso_label
_atom_site_aniso_U_11
_atom_site_aniso_U_22
_atom_site_aniso_U_33
_atom_site_aniso_U_23
_atom_site_aniso_U_13
_atom_site_aniso_U_12
C11 0.034(3) 0.021(3) 0.024(3) -0.002(2) 0.005(2) 0.010(2)
I1 0.02335(17) 0.02087(17) 0.01697(17) -0.00017(14) 0.00005(13) 0.00451(14)
C1 0.017(2) 0.009(2) 0.018(2) 0.0005(19) 0.0008(18) -0.0022(19)
C1A 0.028(3) 0.021(3) 0.020(3) 0.006(2) -0.005(2) 0.001(2)
C2 0.014(2) 0.014(2) 0.025(3) 0.0044(19) -0.0039(18) -0.0003(19)
C2A 0.030(3) 0.020(3) 0.019(3) 0.000(2) -0.005(2) -0.002(2)
C3 0.016(2) 0.015(2) 0.022(3) -0.0020(19) -0.0012(19) 0.000(2)
C3A 0.046(3) 0.021(3) 0.021(3) 0.003(2) -0.005(2) 0.000(3)
C4 0.016(2) 0.009(2) 0.023(3) 0.0007(19) -0.0014(19) -0.0020(19)
C6 0.013(2) 0.008(2) 0.016(2) -0.0002(18) -0.0046(18) -0.0024(18)
C7 0.014(2) 0.014(2) 0.018(3) 0.0012(19) -0.0007(18) -0.0010(19)
C8 0.022(2) 0.013(2) 0.021(3) -0.001(2) 0.002(2) -0.0043(19)
C9 0.018(2) 0.016(3) 0.028(3) 0.002(2) -0.0023(19) -0.003(2)
C10 0.018(2) 0.011(2) 0.023(3) 0.0011(19) -0.0041(19) -0.0003(19)
C12 0.024(3) 0.013(2) 0.024(3) -0.006(2) 0.001(2) -0.004(2)
C13 0.027(3) 0.014(3) 0.018(3) -0.0033(19) 0.0012(19) -0.009(2)
C14 0.026(3) 0.015(3) 0.019(3) 0.003(2) -0.007(2) -0.005(2)
C15 0.020(2) 0.009(2) 0.022(3) 0.000(2) -0.0052(19) 0.0008(18)
C16 0.015(2) 0.009(2) 0.019(3) 0.0016(18) -0.0006(17) -0.0024(18)
N1 0.021(2) 0.015(2) 0.015(2) 0.0021(16) -0.0023(16) -0.0015(16)
O1A 0.064(3) 0.023(2) 0.020(2) 0.0076(17) -0.0026(19) -0.0093(19)
O2A 0.080(3) 0.032(3) 0.029(2) 0.0037(19) -0.024(2) -0.015(2)

loop_
_atom_type_symbol
_atom_type_description
_atom_type_scat_dispersion_real
_atom_type_scat_dispersion_imag
_atom_type_scat_source
C C 0.0033 0.0016 'International Tables Vol C Tables 4.2.6.8 and 6.1.1.4'
H H 0.0000 0.0000 'International Tables Vol C Tables 4.2.6.8 and 6.1.1.4'
N N 0.0061 0.0033 'International Tables Vol C Tables 4.2.6.8 and 6.1.1.4'
O O 0.0106 0.0060 'International Tables Vol C Tables 4.2.6.8 and 6.1.1.4'
I I -0.4742 1.8119 'International Tables Vol C Tables 4.2.6.8 and 6.1.1.4'

loop_
_geom_angle_atom_site_label_1
_geom_angle_atom_site_label_2
_geom_angle_atom_site_label_3
_geom_angle
C8 C11 H11A 109.5
C8 C11 H11B 109.5
H11A C11 H11B 109.5
C8 C11 H11C 109.5
H11A C11 H11C 109.5
H11B C11 H11C 109.5
C6 C1 C2 124.9(4)
C6 C1 N1 109.2(4)
C2 C1 N1 125.8(4)
N1 C1A C2A 111.3(4)
N1 C1A H1A1 109.4
C2A C1A H1A1 109.4
N1 C1A H1A2 109.4
C2A C1A H1A2 109.4
H1A1 C1A H1A2 108.0
C3 C2 C1 116.4(4)
C3 C2 H2 121.8
C1 C2 H2 121.8
C3A C2A C1A 110.6(4)
C3A C2A H2A1 109.5
C1A C2A H2A1 109.5
C3A C2A H2A2 109.5
C1A C2A H2A2 109.5
H2A1 C2A H2A2 108.1
C2 C3 C4 122.0(4)
C2 C3 H3 119.0
C4 C3 H3 119.0
O2A C3A O1A 124.1(5)
O2A C3A C2A 122.6(5)
O1A C3A C2A 113.2(5)
C12 C4 C16 119.3(4)
C12 C4 C3 120.4(4)
C16 C4 C3 120.2(4)
C1 C6 C16 119.4(4)
C1 C6 C7 107.9(4)
C16 C6 C7 132.7(4)
C8 C7 C6 101.7(4)
C8 C7 C10 110.3(4)
C6 C7 C10 115.9(4)
C8 C7 C9 107.2(4)
C6 C7 C9 110.1(4)
C10 C7 C9 110.9(4)
N1 C8 C11 124.2(5)
N1 C8 C7 110.5(4)
C11 C8 C7 125.3(4)
C7 C9 H9A 109.5
C7 C9 H9B 109.5
H9A C9 H9B 109.5
C7 C9 H9C 109.5
H9A C9 H9C 109.5
H9B C9 H9C 109.5
C7 C10 H10A 109.5
C7 C10 H10B 109.5
H10A C10 H10B 109.5
C7 C10 H10C 109.5
H10A C10 H10C 109.5
H10B C10 H10C 109.5
C13 C12 C4 120.5(4)
C13 C12 H12 119.8
C4 C12 H12 119.8
C12 C13 C14 120.2(5)
C12 C13 H13 119.9
C14 C13 H13 119.9
C15 C14 C13 121.5(4)
C15 C14 H14 119.2
C13 C14 H14 119.2
C14 C15 C16 120.1(4)
C14 C15 H15 119.9
C16 C15 H15 119.9
C6 C16 C4 117.1(4)
C6 C16 C15 124.6(4)
C4 C16 C15 118.4(4)
C8 N1 C1 110.6(4)
C8 N1 C1A 126.4(4)
C1 N1 C1A 123.0(4)
C3A O1A H1A 109.5

loop_
_geom_bond_atom_site_label_1
_geom_bond_atom_site_label_2
_geom_bond_distance
C11 C8 1.483(6)
C11 H11A 0.9800
C11 H11B 0.9800
C11 H11C 0.9800
C1 C6 1.370(6)
C1 C2 1.404(6)
C1 N1 1.442(6)
C1A N1 1.463(5)
C1A C2A 1.521(7)
C1A H1A1 0.9900
C1A H1A2 0.9900
C2 C3 1.358(6)
C2 H2 0.9500
C2A C3A 1.497(7)
C2A H2A1 0.9900
C2A H2A2 0.9900
C3 C4 1.429(6)
C3 H3 0.9500
C3A O2A 1.218(6)
C3A O1A 1.325(6)
C4 C12 1.424(6)
C4 C16 1.430(6)
C6 C16 1.416(6)
C6 C7 1.523(6)
C7 C8 1.511(6)
C7 C10 1.539(6)
C7 C9 1.551(6)
C8 N1 1.303(6)
C9 H9A 0.9800
C9 H9B 0.9800
C9 H9C 0.9800
C10 H10A 0.9800
C10 H10B 0.9800
C10 H10C 0.9800
C12 C13 1.364(7)
C12 H12 0.9500
C13 C14 1.410(7)
C13 H13 0.9500
C14 C15 1.360(7)
C14 H14 0.9500
C15 C16 1.431(6)
C15 H15 0.9500
O1A H1A 0.8400

loop_
_geom_torsion_atom_site_label_1
_geom_torsion_atom_site_label_2
_geom_torsion_atom_site_label_3
_geom_torsion_atom_site_label_4
_geom_torsion
C6 C1 C2 C3 -1.0(7)
N1 C1 C2 C3 177.9(4)
N1 C1A C2A C3A -166.1(4)
C1 C2 C3 C4 2.2(7)
C1A C2A C3A O2A -10.5(8)
C1A C2A C3A O1A 172.3(5)
C2 C3 C4 C12 178.2(4)
C2 C3 C4 C16 -1.5(7)
C2 C1 C6 C16 -1.0(7)
N1 C1 C6 C16 179.9(4)
C2 C1 C6 C7 177.0(4)
N1 C1 C6 C7 -2.1(5)
C1 C6 C7 C8 1.8(5)
C16 C6 C7 C8 179.5(5)
C1 C6 C7 C10 121.5(4)
C16 C6 C7 C10 -60.8(6)
C1 C6 C7 C9 -111.6(4)
C16 C6 C7 C9 66.0(6)
C6 C7 C8 N1 -1.0(5)
C10 C7 C8 N1 -124.5(4)
C9 C7 C8 N1 114.6(4)
C6 C7 C8 C11 179.0(4)
C10 C7 C8 C11 55.4(6)
C9 C7 C8 C11 -65.4(6)
C16 C4 C12 C13 1.7(7)
C3 C4 C12 C13 -178.0(4)
C4 C12 C13 C14 -0.8(7)
C12 C13 C14 C15 -0.5(7)
C13 C14 C15 C16 0.9(7)
C1 C6 C16 C4 1.7(6)
C7 C6 C16 C4 -175.7(4)
C1 C6 C16 C15 -177.2(4)
C7 C6 C16 C15 5.4(8)
C12 C4 C16 C6 179.7(4)
C3 C4 C16 C6 -0.6(6)
C12 C4 C16 C15 -1.3(6)
C3 C4 C16 C15 178.4(4)
C14 C15 C16 C6 178.9(4)
C14 C15 C16 C4 0.1(7)
C11 C8 N1 C1 179.8(4)
C7 C8 N1 C1 -0.2(5)
C11 C8 N1 C1A -1.5(7)
C7 C8 N1 C1A 178.5(4)
C6 C1 N1 C8 1.5(5)
C2 C1 N1 C8 -177.6(4)
C6 C1 N1 C1A -177.3(4)
C2 C1 N1 C1A 3.6(7)
C2A C1A N1 C8 104.2(5)
C2A C1A N1 C1 -77.3(5)
